data_4031424
loop_
_publ_author_name
'Clegg, W.'

_publ_section_title
;
 Deviations from ideal trigonal-bipyramidal geometry in the (Hg
 Cl5)(3-)-anion. Crystal structure of two complex salts.
;
_journal_name_full
;
Journal of the Chemical Society. Dalton Transactions, Inorganic Chemistry 
(1972-)
;
_journal_page_first 593
_journal_page_last 595
_journal_volume 1982
_journal_year 1982
_chemical_formula_sum 'Cl5 Co H18 Hg N6'
_chemical_name_systematic 'Co (N H3)6 Hg Cl5'
_space_group_IT_number 11
_symmetry_space_group_name_Hall '-P 2yb'
_symmetry_space_group_name_H-M 'P 1 21/m 1'
_cell_angle_alpha 90
_cell_angle_beta 107.7
_cell_angle_gamma 90
_cell_formula_units_Z 2
_cell_length_a 8.444
_cell_length_b 7.705
_cell_length_c 11.357
_cell_volume 703.920
_citation_journal_id_ASTM JCDTBI
_cod_data_source_file Clegg_JCDTBI_1982_946.cif
_cod_data_source_block H18Cl5Co1Hg1N6
_cod_original_cell_volume 703.9197
_cod_original_formula_sum 'H18 Cl5 Co1 Hg1 N6'
_cod_database_code 4031424

loop_
_symmetry_equiv_pos_as_xyz
x,y,z
-x,y+1/2,-z
-x,-y,-z
x,-y-1/2,z

loop_
_atom_site_label
_atom_site_type_symbol
_atom_site_fract_x
_atom_site_fract_y
_atom_site_fract_z
_atom_site_occupancy
_atom_site_U_iso_or_equiv
_atom_site_attached_hydrogens
Co1 Co+3 0.2582 0.25 0.7443 1 0.0 0
N3 N-3 0.4974 0.25 0.8329 1 0.0 3
N4 N-3 0.021 0.25 0.6562 1 0.0 3
N1 N-3 0.2248 0.0718 0.8567 1 0.0 3
Cl4 Cl-1 0.3066 -0.015 0.3331 1 0.0 0
Cl2 Cl-1 0.4894 0.25 0.1231 1 0.0 0
Cl3 Cl-1 -0.0141 0.25 0.0248 1 0.0 0
N2 N-3 0.2899 0.074 0.6303 1 0.0 3
Hg1 Hg+2 0.2101 0.25 0.2173 1 0.0 0
Cl1 Cl-1 -0.0379 0.25 0.363 1 0.0 0
